data_7127792
loop_
_publ_author_name
'Xie, Shaolei'
'He, Zhi-Juan'
'Zhang, Ling-Hui'
'Huang, Bo-Lun'
'Chen, Xiao-Wei'
'Zhan, Zong-Song'
'Zhang, Fu-Min'

_publ_section_title
;
 The organocatalytic enantiodivergent fluorination of
 \b-ketodiaryl-phosphine oxides for the construction of carbon-fluorine
 quaternary stereocenters.
;
_journal_issue 16
_journal_name_full 'Chemical communications (Cambridge, England)'
_journal_page_first 2069
_journal_page_last 2072
_journal_paper_doi 10.1039/d0cc07770d
_journal_volume 57
_journal_year 2021
_chemical_absolute_configuration ad
_chemical_formula_moiety 'C27 H22 F O2 P'
_chemical_formula_sum 'C27 H22 F O2 P'
_chemical_formula_weight 428.41
_space_group_crystal_system orthorhombic
_space_group_IT_number 19
_space_group_name_Hall 'P 2ac 2ab'
_space_group_name_H-M_alt 'P 21 21 21'
_atom_sites_solution_hydrogens geom
_atom_sites_solution_primary direct
_audit_creation_date 2020-08-19
_audit_creation_method
;
Olex2 1.3
(compiled 2020.07.31 svn.rc2a77460 for OlexSys, GUI svn.r6145)
;
_audit_update_record
;
2020-09-30 deposited with the CCDC.	2020-12-24 downloaded from the CCDC.
;
_cell_angle_alpha 90
_cell_angle_beta 90
_cell_angle_gamma 90
_cell_formula_units_Z 4
_cell_length_a 9.4706(7)
_cell_length_b 12.3535(14)
_cell_length_c 19.120(2)
_cell_measurement_reflns_used 2173
_cell_measurement_temperature 293(2)
_cell_measurement_theta_max 68.3070
_cell_measurement_theta_min 4.6570
_cell_volume 2236.9(4)
_computing_cell_refinement 'CrysAlisPro 1.171.38.43f (Rigaku OD, 2015)'
_computing_data_collection 'CrysAlisPro 1.171.38.43f (Rigaku OD, 2015)'
_computing_data_reduction 'CrysAlisPro 1.171.38.43f (Rigaku OD, 2015)'
_computing_molecular_graphics 'Olex2 1.3 (Dolomanov et al., 2009)'
_computing_publication_material 'Olex2 1.3 (Dolomanov et al., 2009)'
_computing_structure_refinement 'SHELXL 2018/3 (Sheldrick, 2015)'
_computing_structure_solution 'SHELXS  (Sheldrick, 2008)'
_diffrn_ambient_temperature 293(2)
_diffrn_detector 'CCD plate'
_diffrn_detector_area_resol_mean 16.0733
_diffrn_detector_type Eos
_diffrn_measured_fraction_theta_full 0.988
_diffrn_measured_fraction_theta_max 0.988
_diffrn_measurement_details
;
List of Runs (angles in degrees, time in seconds):

  # Type    Start    End  Width  t~exp~   \w     \q     \k     \f   Frames
#--------------------------------------------------------------------------
  1  \w     83.00 178.00   1.00    2.50    --  108.00  38.00  60.00   95
  2  \w     77.00 110.00   1.00    2.50    --  108.00  25.00-120.00   33
  3  \w     82.00 148.00   1.00    2.50    --  108.00  38.00-180.00   66
  4  \w     69.00 121.00   1.00    1.00    --   54.00  57.00-180.00   52
  5  \w     37.00  69.00   1.00    1.00    --    0.00  57.00-180.00   32
  6  \w     41.00 124.00   1.00    1.00    --   54.00  77.00-120.00   83
  7  \w    121.00 148.00   1.00    2.50    --  108.00 178.00-180.00   27
  8  \w     64.00  91.00   1.00    2.50    --  108.00 178.00-180.00   27
  9  \w    -67.00 -42.00   1.00    1.00    --    0.00 150.00 -50.00   25
 10  \w    -50.00  -5.00   1.00    1.00    --    0.00 -57.00-120.00   45
 11  \w     42.00 103.00   1.00    1.00    --   54.00-125.00 -30.00   61
 12  \w     36.00 116.00   1.00    2.50    --  108.00-111.00 120.00   80
;
_diffrn_measurement_device 'four-circle diffractometer'
_diffrn_measurement_device_type 'SuperNova, Dual, Cu at zero, Eos'
_diffrn_measurement_method '\w scans'
_diffrn_orient_matrix_type 'CrysAlisPro convention (1999,Acta A55,543-557)'
_diffrn_orient_matrix_UB_11 0.1462359000
_diffrn_orient_matrix_UB_12 0.0417664000
_diffrn_orient_matrix_UB_13 0.0228298000
_diffrn_orient_matrix_UB_21 0.0366014000
_diffrn_orient_matrix_UB_22 0.0255912000
_diffrn_orient_matrix_UB_23 -0.0766777000
_diffrn_orient_matrix_UB_31 -0.0613628000
_diffrn_orient_matrix_UB_32 0.1147586000
_diffrn_orient_matrix_UB_33 0.0088368000
_diffrn_radiation_monochromator mirror
_diffrn_radiation_probe x-ray
_diffrn_radiation_type 'Cu K\a'
_diffrn_radiation_wavelength 1.54184
_diffrn_reflns_av_R_equivalents 0.0245
_diffrn_reflns_av_unetI/netI 0.0385
_diffrn_reflns_Laue_measured_fraction_full 0.988
_diffrn_reflns_Laue_measured_fraction_max 0.988
_diffrn_reflns_limit_h_max 11
_diffrn_reflns_limit_h_min -9
_diffrn_reflns_limit_k_max 14
_diffrn_reflns_limit_k_min -12
_diffrn_reflns_limit_l_max 22
_diffrn_reflns_limit_l_min -22
_diffrn_reflns_number 5293
_diffrn_reflns_point_group_measured_fraction_full 0.879
_diffrn_reflns_point_group_measured_fraction_max 0.879
_diffrn_reflns_theta_full 66.592
_diffrn_reflns_theta_max 66.592
_diffrn_reflns_theta_min 4.261
_diffrn_source 'micro-focus sealed X-ray tube'
_diffrn_source_type 'SuperNova (Cu) X-ray Source'
_exptl_absorpt_coefficient_mu 1.328
_exptl_absorpt_correction_T_max 1.00000
_exptl_absorpt_correction_T_min 0.38664
_exptl_absorpt_correction_type multi-scan
_exptl_absorpt_process_details
;
CrysAlisPro 1.171.38.43f (Rigaku Oxford Diffraction, 2015)
Empirical absorption correction using spherical harmonics,
 implemented in SCALE3 ABSPACK scaling algorithm.
;
_exptl_crystal_colour 'clear light colourless'
_exptl_crystal_colour_lustre clear
_exptl_crystal_colour_modifier light
_exptl_crystal_colour_primary colourless
_exptl_crystal_density_diffrn 1.272
_exptl_crystal_description block
_exptl_crystal_F_000 896
_exptl_crystal_size_max 0.11
_exptl_crystal_size_mid 0.04
_exptl_crystal_size_min 0.03
_refine_diff_density_max 0.457
_refine_diff_density_min -0.353
_refine_diff_density_rms 0.045
_refine_ls_abs_structure_details
;
 Flack x determined using 858 quotients [(I+)-(I-)]/[(I+)+(I-)]
 (Parsons, Flack and Wagner, Acta Cryst. B69 (2013) 249-259).
;
_refine_ls_abs_structure_Flack 0.05(2)
_refine_ls_extinction_method none
_refine_ls_goodness_of_fit_ref 1.098
_refine_ls_hydrogen_treatment constr
_refine_ls_matrix_type full
_refine_ls_number_parameters 269
_refine_ls_number_reflns 3477
_refine_ls_number_restraints 0
_refine_ls_restrained_S_all 1.098
_refine_ls_R_factor_all 0.0748
_refine_ls_R_factor_gt 0.0532
_refine_ls_shift/su_max 0.000
_refine_ls_shift/su_mean 0.000
_refine_ls_structure_factor_coef Fsqd
_refine_ls_weighting_details 'w=1/[\s^2^(Fo^2^)+(0.0777P)^2^+0.9837P] where P=(Fo^2^+2Fc^2^)/3'
_refine_ls_weighting_scheme calc
_refine_ls_wR_factor_gt 0.1382
_refine_ls_wR_factor_ref 0.1728
_reflns_Friedel_coverage 0.555
_reflns_Friedel_fraction_full 0.733
_reflns_Friedel_fraction_max 0.733
_reflns_number_gt 2774
_reflns_number_total 3477
_reflns_threshold_expression 'I > 2\s(I)'
_cod_data_source_file d0cc07770d2.cif
_cod_data_source_block xieshl_308_3
_cod_depositor_comments 'Adding full bibliography for 7127787--7127794.cif.'
_cod_database_code 7127792
_shelx_shelxl_version_number 2018/3
_shelx_space_group_comment
;
The symmetry employed for this shelxl refinement is uniquely defined
by the following loop, which should always be used as a source of
symmetry information in preference to the above space-group names.
They are only intended as comments.
;
_shelx_estimated_absorpt_t_max 0.961
_shelx_estimated_absorpt_t_min 0.868
_reflns_odcompleteness_completeness 98.83
_reflns_odcompleteness_iscentric 1
_reflns_odcompleteness_theta 66.97
_olex2_refinement_description
;
1. Fixed Uiso
 At 1.2 times of:
  All C(H) groups
 At 1.5 times of:
  All C(H,H,H) groups
2.a Aromatic/amide H refined with riding coordinates:
 C26(H26), C19(H19), C25(H25), C20(H20), C10(H10), C14(H14), C6(H6), C5(H5),
 C4(H4), C3(H3), C2(H2), C17(H17), C13(H13), C21(H21), C18(H18), C24(H24),
 C27(H27), C23(H23), C11(H11)
2.b Fitted hexagon refined as free rotating group:
 C6(C5,C4,C3,C2,C1)
2.c Idealised Me refined as rotating group:
 C15(H15A,H15B,H15C)
;
_olex2_date_sample_data_collection 2020-08-16
_olex2_submission_special_instructions 'No special instructions were received'
_oxdiff_exptl_absorpt_empirical_details
;
Empirical correction (ABSPACK) includes:
- Absorption correction using spherical harmonics
- Frame scaling
;
_oxdiff_exptl_absorpt_empirical_full_max 2.860
_oxdiff_exptl_absorpt_empirical_full_min 0.545

loop_
_space_group_symop_operation_xyz
'x, y, z'
'-x+1/2, -y, z+1/2'
'x+1/2, -y+1/2, -z'
'-x, y+1/2, -z+1/2'

loop_
_atom_site_label
_atom_site_type_symbol
_atom_site_fract_x
_atom_site_fract_y
_atom_site_fract_z
_atom_site_U_iso_or_equiv
_atom_site_adp_type
_atom_site_occupancy
_atom_site_site_symmetry_order
_atom_site_calc_flag
_atom_site_refinement_flags_posn
_atom_site_refinement_flags_adp
_atom_site_refinement_flags_occupancy
_atom_site_disorder_assembly
_atom_site_disorder_group
P1 P 0.40330(15) 0.53908(11) 0.23486(9) 0.0614(4) Uani 1 1 d . . . . .
F1 F 0.5235(4) 0.3833(2) 0.16245(18) 0.0705(9) Uani 1 1 d . . . . .
O1 O 0.2880(5) 0.5690(5) 0.0931(3) 0.1051(18) Uani 1 1 d . . . . .
O2 O 0.3717(5) 0.6557(3) 0.2364(3) 0.0770(12) Uani 1 1 d . . . . .
C26 C -0.0022(7) 0.4494(6) 0.2704(4) 0.0861(19) Uani 1 1 d . . . . .
H26 H -0.085067 0.485116 0.282573 0.103 Uiso 1 1 calc R U . . .
C19 C 0.7140(7) 0.4665(8) 0.4144(4) 0.090(2) Uani 1 1 d . . . . .
H19 H 0.773212 0.453932 0.452297 0.109 Uiso 1 1 calc R U . . .
C25 C -0.0032(7) 0.3399(6) 0.2615(4) 0.0839(19) Uani 1 1 d . . . . .
H25 H -0.086785 0.301248 0.266911 0.101 Uiso 1 1 calc R U . . .
C8 C 0.4845(6) 0.4928(4) 0.1508(3) 0.0617(14) Uani 1 1 d . . . . .
C20 C 0.6722(6) 0.3827(6) 0.3728(3) 0.0726(17) Uani 1 1 d . . . . .
H20 H 0.705159 0.313125 0.381743 0.087 Uiso 1 1 calc R U . . .
C10 C 0.6025(7) 0.6623(5) 0.1092(3) 0.0689(15) Uani 1 1 d . . . . .
H10 H 0.514347 0.695441 0.108939 0.083 Uiso 1 1 calc R U . . .
C14 C 0.7473(6) 0.5098(6) 0.1323(4) 0.0799(19) Uani 1 1 d . . . . .
H14 H 0.758208 0.438690 0.147349 0.096 Uiso 1 1 calc R U . . .
C6 C 0.4980(4) 0.3550(4) 0.0154(2) 0.089(2) Uani 1 1 d G . . . .
H6 H 0.576311 0.355660 0.044732 0.106 Uiso 1 1 calc R U . . .
C5 C 0.4962(6) 0.2883(4) -0.0431(3) 0.105(3) Uani 1 1 d G . . . .
H5 H 0.573440 0.244287 -0.052956 0.126 Uiso 1 1 calc R U . . .
C4 C 0.3792(8) 0.2873(5) -0.0869(2) 0.124(4) Uani 1 1 d G . . . .
H4 H 0.378005 0.242609 -0.126106 0.149 Uiso 1 1 calc R U . . .
C3 C 0.2638(6) 0.3530(6) -0.0722(3) 0.139(4) Uani 1 1 d G . . . .
H3 H 0.185439 0.352303 -0.101568 0.167 Uiso 1 1 calc R U . . .
C2 C 0.2655(5) 0.4197(5) -0.0137(3) 0.110(3) Uani 1 1 d G . . . .
H2 H 0.188306 0.463677 -0.003881 0.132 Uiso 1 1 calc R U . . .
C1 C 0.3826(5) 0.4207(4) 0.0301(2) 0.0728(17) Uani 1 1 d G . . . .
C12 C 0.8535(7) 0.6741(7) 0.0878(4) 0.085(2) Uani 1 1 d . . . . .
C9 C 0.6146(6) 0.5559(5) 0.1312(3) 0.0619(14) Uani 1 1 d . . . . .
C17 C 0.5764(7) 0.5895(5) 0.3443(4) 0.0799(19) Uani 1 1 d . . . . .
H17 H 0.545635 0.659592 0.335232 0.096 Uiso 1 1 calc R U . . .
C13 C 0.8637(7) 0.5682(7) 0.1112(4) 0.090(2) Uani 1 1 d . . . . .
H13 H 0.952089 0.535486 0.112759 0.108 Uiso 1 1 calc R U . . .
C7 C 0.3752(6) 0.4967(5) 0.0905(4) 0.0704(16) Uani 1 1 d . . . . .
C15 C 0.9800(9) 0.7357(9) 0.0628(5) 0.126(3) Uani 1 1 d . . . . .
H15A H 0.990399 0.726091 0.013271 0.188 Uiso 1 1 calc R U . . .
H15B H 1.062900 0.709222 0.086169 0.188 Uiso 1 1 calc R U . . .
H15C H 0.967928 0.811166 0.073081 0.188 Uiso 1 1 calc R U . . .
C21 C 0.5804(7) 0.4007(5) 0.3170(3) 0.0656(15) Uani 1 1 d . . . . .
H21 H 0.552098 0.342792 0.289216 0.079 Uiso 1 1 calc R U . . .
C22 C 0.2470(5) 0.4551(5) 0.2453(3) 0.0618(13) Uani 1 1 d . . . . .
C18 C 0.6675(8) 0.5710(7) 0.3998(5) 0.100(3) Uani 1 1 d . . . . .
H18 H 0.697758 0.628618 0.427298 0.120 Uiso 1 1 calc R U . . .
C24 C 0.1195(8) 0.2868(6) 0.2444(4) 0.093(2) Uani 1 1 d . . . . .
H24 H 0.118320 0.212400 0.237224 0.111 Uiso 1 1 calc R U . . .
C27 C 0.1219(6) 0.5083(5) 0.2613(4) 0.0775(17) Uani 1 1 d . . . . .
H27 H 0.120928 0.583227 0.266020 0.093 Uiso 1 1 calc R U . . .
C23 C 0.2455(7) 0.3438(5) 0.2379(4) 0.0791(18) Uani 1 1 d . . . . .
H23 H 0.329025 0.306906 0.228575 0.095 Uiso 1 1 calc R U . . .
C11 C 0.7192(7) 0.7197(6) 0.0879(4) 0.0784(18) Uani 1 1 d . . . . .
H11 H 0.708054 0.790931 0.073170 0.094 Uiso 1 1 calc R U . . .
C16 C 0.5302(6) 0.5053(5) 0.3021(3) 0.0603(14) Uani 1 1 d . . . . .

loop_
_atom_site_aniso_label
_atom_site_aniso_U_11
_atom_site_aniso_U_22
_atom_site_aniso_U_33
_atom_site_aniso_U_23
_atom_site_aniso_U_13
_atom_site_aniso_U_12
P1 0.0624(7) 0.0432(7) 0.0786(9) 0.0021(7) 0.0110(7) 0.0021(6)
F1 0.087(2) 0.0505(18) 0.074(2) -0.0006(16) 0.0104(18) 0.0120(17)
O1 0.090(3) 0.115(4) 0.110(4) -0.003(3) -0.014(3) 0.035(3)
O2 0.090(3) 0.043(2) 0.098(3) 0.007(2) 0.023(3) 0.0078(19)
C26 0.061(3) 0.099(5) 0.098(5) 0.006(5) 0.011(4) 0.000(4)
C19 0.072(4) 0.111(6) 0.088(5) -0.011(5) -0.012(4) -0.010(4)
C25 0.074(4) 0.093(5) 0.085(4) 0.005(4) 0.000(4) -0.019(4)
C8 0.058(3) 0.050(3) 0.078(4) -0.002(3) -0.003(3) 0.010(2)
C20 0.065(3) 0.071(4) 0.081(4) 0.003(3) -0.005(3) -0.009(3)
C10 0.061(3) 0.068(4) 0.078(4) 0.003(3) 0.003(3) 0.007(3)
C14 0.058(3) 0.081(4) 0.101(5) 0.002(4) -0.003(3) 0.013(3)
C6 0.087(4) 0.104(6) 0.075(4) -0.015(4) -0.002(4) -0.015(4)
C5 0.118(6) 0.113(6) 0.084(5) -0.026(5) 0.015(5) -0.026(6)
C4 0.162(9) 0.133(8) 0.077(5) -0.004(5) -0.006(6) -0.064(8)
C3 0.133(8) 0.189(12) 0.095(7) -0.008(7) -0.039(6) -0.027(8)
C2 0.087(5) 0.150(9) 0.094(6) 0.000(6) -0.016(4) -0.009(5)
C1 0.071(4) 0.085(4) 0.063(3) 0.004(3) 0.002(3) -0.025(3)
C12 0.064(3) 0.123(6) 0.068(4) -0.009(4) 0.003(3) -0.019(4)
C9 0.059(3) 0.062(3) 0.064(3) -0.004(3) -0.005(3) 0.011(3)
C17 0.078(4) 0.055(3) 0.107(5) -0.018(4) 0.005(4) -0.011(3)
C13 0.061(4) 0.113(6) 0.096(5) -0.001(5) -0.003(3) 0.006(4)
C7 0.059(3) 0.075(4) 0.077(4) 0.014(3) 0.002(3) -0.005(3)
C15 0.087(5) 0.189(10) 0.101(6) 0.019(7) 0.012(5) -0.036(6)
C21 0.072(3) 0.049(3) 0.076(4) -0.007(3) 0.005(3) -0.006(3)
C22 0.059(3) 0.060(3) 0.066(3) 0.006(3) 0.000(3) 0.000(3)
C18 0.085(5) 0.103(6) 0.112(6) -0.042(5) -0.005(5) -0.020(4)
C24 0.090(5) 0.073(4) 0.115(6) -0.007(4) -0.002(5) -0.018(4)
C27 0.068(3) 0.067(4) 0.097(5) 0.004(4) 0.013(3) 0.008(3)
C23 0.071(3) 0.054(3) 0.113(5) 0.000(4) 0.005(4) -0.005(3)
C11 0.079(4) 0.073(4) 0.083(4) 0.015(4) 0.001(4) -0.007(3)
C16 0.063(3) 0.050(3) 0.069(3) -0.005(3) 0.016(3) -0.007(2)

loop_
_atom_type_symbol
_atom_type_description
_atom_type_scat_dispersion_real
_atom_type_scat_dispersion_imag
_atom_type_scat_source
C C 0.0181 0.0091 'International Tables Vol C Tables 4.2.6.8 and 6.1.1.4'
H H 0.0000 0.0000 'International Tables Vol C Tables 4.2.6.8 and 6.1.1.4'
F F 0.0727 0.0534 'International Tables Vol C Tables 4.2.6.8 and 6.1.1.4'
O O 0.0492 0.0322 'International Tables Vol C Tables 4.2.6.8 and 6.1.1.4'
P P 0.2955 0.4335 'International Tables Vol C Tables 4.2.6.8 and 6.1.1.4'

loop_
_geom_angle_atom_site_label_1
_geom_angle_atom_site_label_2
_geom_angle_atom_site_label_3
_geom_angle
_geom_angle_site_symmetry_1
_geom_angle_site_symmetry_3
_geom_angle_publ_flag
O2 P1 C8 113.6(3) . . ?
O2 P1 C22 113.0(3) . . ?
O2 P1 C16 110.3(3) . . ?
C22 P1 C8 104.7(3) . . ?
C16 P1 C8 105.5(3) . . ?
C16 P1 C22 109.3(3) . . ?
C25 C26 H26 119.7 . . ?
C25 C26 C27 120.6(6) . . ?
C27 C26 H26 119.7 . . ?
C20 C19 H19 120.1 . . ?
C20 C19 C18 119.7(7) . . ?
C18 C19 H19 120.1 . . ?
C26 C25 H25 120.1 . . ?
C26 C25 C24 119.8(6) . . ?
C24 C25 H25 120.1 . . ?
F1 C8 P1 105.2(4) . . ?
F1 C8 C9 108.6(4) . . ?
F1 C8 C7 108.7(5) . . ?
C9 C8 P1 113.0(4) . . ?
C9 C8 C7 110.2(5) . . ?
C7 C8 P1 110.8(4) . . ?
C19 C20 H20 119.8 . . ?
C19 C20 C21 120.4(7) . . ?
C21 C20 H20 119.8 . . ?
C9 C10 H10 119.6 . . ?
C11 C10 H10 119.6 . . ?
C11 C10 C9 120.9(6) . . ?
C9 C14 H14 119.7 . . ?
C13 C14 H14 119.7 . . ?
C13 C14 C9 120.5(7) . . ?
C5 C6 H6 120.0 . . ?
C5 C6 C1 120.0 . . ?
C1 C6 H6 120.0 . . ?
C6 C5 H5 120.0 . . ?
C6 C5 C4 120.0 . . ?
C4 C5 H5 120.0 . . ?
C5 C4 H4 120.0 . . ?
C3 C4 C5 120.0 . . ?
C3 C4 H4 120.0 . . ?
C4 C3 H3 120.0 . . ?
C2 C3 C4 120.0 . . ?
C2 C3 H3 120.0 . . ?
C3 C2 H2 120.0 . . ?
C3 C2 C1 120.0 . . ?
C1 C2 H2 120.0 . . ?
C6 C1 C7 124.2(4) . . ?
C2 C1 C6 120.0 . . ?
C2 C1 C7 115.8(4) . . ?
C13 C12 C15 121.8(7) . . ?
C13 C12 C11 116.4(6) . . ?
C11 C12 C15 121.8(8) . . ?
C10 C9 C8 120.0(5) . . ?
C14 C9 C8 121.9(6) . . ?
C14 C9 C10 118.2(6) . . ?
C18 C17 H17 119.4 . . ?
C18 C17 C16 121.2(7) . . ?
C16 C17 H17 119.4 . . ?
C14 C13 C12 122.2(7) . . ?
C14 C13 H13 118.9 . . ?
C12 C13 H13 118.9 . . ?
O1 C7 C8 116.5(6) . . ?
O1 C7 C1 121.7(6) . . ?
C1 C7 C8 121.7(5) . . ?
C12 C15 H15A 109.5 . . ?
C12 C15 H15B 109.5 . . ?
C12 C15 H15C 109.5 . . ?
H15A C15 H15B 109.5 . . ?
H15A C15 H15C 109.5 . . ?
H15B C15 H15C 109.5 . . ?
C20 C21 H21 119.6 . . ?
C20 C21 C16 120.8(6) . . ?
C16 C21 H21 119.6 . . ?
C27 C22 P1 116.7(5) . . ?
C23 C22 P1 124.4(4) . . ?
C23 C22 C27 119.0(6) . . ?
C19 C18 H18 119.9 . . ?
C17 C18 C19 120.2(7) . . ?
C17 C18 H18 119.9 . . ?
C25 C24 H24 119.8 . . ?
C25 C24 C23 120.4(7) . . ?
C23 C24 H24 119.8 . . ?
C26 C27 H27 120.0 . . ?
C22 C27 C26 120.0(6) . . ?
C22 C27 H27 120.0 . . ?
C22 C23 C24 120.2(6) . . ?
C22 C23 H23 119.9 . . ?
C24 C23 H23 119.9 . . ?
C10 C11 C12 121.8(7) . . ?
C10 C11 H11 119.1 . . ?
C12 C11 H11 119.1 . . ?
C17 C16 P1 116.8(5) . . ?
C17 C16 C21 117.7(6) . . ?
C21 C16 P1 125.5(4) . . ?

loop_
_geom_bond_atom_site_label_1
_geom_bond_atom_site_label_2
_geom_bond_distance
_geom_bond_site_symmetry_2
_geom_bond_publ_flag
P1 O2 1.472(4) . ?
P1 C8 1.872(6) . ?
P1 C22 1.818(6) . ?
P1 C16 1.809(6) . ?
F1 C8 1.420(6) . ?
O1 C7 1.217(7) . ?
C26 H26 0.9300 . ?
C26 C25 1.364(9) . ?
C26 C27 1.392(9) . ?
C19 H19 0.9300 . ?
C19 C20 1.364(10) . ?
C19 C18 1.392(11) . ?
C25 H25 0.9300 . ?
C25 C24 1.373(10) . ?
C8 C9 1.506(8) . ?
C8 C7 1.550(9) . ?
C20 H20 0.9300 . ?
C20 C21 1.394(9) . ?
C10 H10 0.9300 . ?
C10 C9 1.385(8) . ?
C10 C11 1.374(8) . ?
C14 H14 0.9300 . ?
C14 C9 1.380(8) . ?
C14 C13 1.378(10) . ?
C6 H6 0.9300 . ?
C6 C5 1.3900 . ?
C6 C1 1.3900 . ?
C5 H5 0.9300 . ?
C5 C4 1.3900 . ?
C4 H4 0.9300 . ?
C4 C3 1.3900 . ?
C3 H3 0.9300 . ?
C3 C2 1.3900 . ?
C2 H2 0.9300 . ?
C2 C1 1.3900 . ?
C1 C7 1.490(8) . ?
C12 C13 1.386(10) . ?
C12 C15 1.497(10) . ?
C12 C11 1.392(9) . ?
C17 H17 0.9300 . ?
C17 C18 1.386(11) . ?
C17 C16 1.387(8) . ?
C13 H13 0.9300 . ?
C15 H15A 0.9600 . ?
C15 H15B 0.9600 . ?
C15 H15C 0.9600 . ?
C21 H21 0.9300 . ?
C21 C16 1.406(8) . ?
C22 C27 1.390(8) . ?
C22 C23 1.382(8) . ?
C18 H18 0.9300 . ?
C24 H24 0.9300 . ?
C24 C23 1.391(9) . ?
C27 H27 0.9300 . ?
C23 H23 0.9300 . ?
C11 H11 0.9300 . ?

loop_
_geom_torsion_atom_site_label_1
_geom_torsion_atom_site_label_2
_geom_torsion_atom_site_label_3
_geom_torsion_atom_site_label_4
_geom_torsion
_geom_torsion_site_symmetry_1
_geom_torsion_site_symmetry_2
_geom_torsion_site_symmetry_3
_geom_torsion_site_symmetry_4
_geom_torsion_publ_flag
P1 C8 C9 C10 -71.0(6) . . . . ?
P1 C8 C9 C14 111.1(6) . . . . ?
P1 C8 C7 O1 33.7(7) . . . . ?
P1 C8 C7 C1 -150.3(4) . . . . ?
P1 C22 C27 C26 -179.8(6) . . . . ?
P1 C22 C23 C24 -177.7(6) . . . . ?
F1 C8 C9 C10 172.6(5) . . . . ?
F1 C8 C9 C14 -5.4(8) . . . . ?
F1 C8 C7 O1 148.9(6) . . . . ?
F1 C8 C7 C1 -35.1(7) . . . . ?
O2 P1 C8 F1 172.7(3) . . . . ?
O2 P1 C8 C9 54.3(5) . . . . ?
O2 P1 C8 C7 -70.0(5) . . . . ?
O2 P1 C22 C27 -7.1(6) . . . . ?
O2 P1 C22 C23 172.4(6) . . . . ?
O2 P1 C16 C17 0.8(6) . . . . ?
O2 P1 C16 C21 177.8(5) . . . . ?
C26 C25 C24 C23 1.6(12) . . . . ?
C19 C20 C21 C16 0.5(9) . . . . ?
C25 C26 C27 C22 -2.1(12) . . . . ?
C25 C24 C23 C22 -3.1(12) . . . . ?
C8 P1 C22 C27 -131.3(5) . . . . ?
C8 P1 C22 C23 48.3(6) . . . . ?
C8 P1 C16 C17 123.8(5) . . . . ?
C8 P1 C16 C21 -59.2(5) . . . . ?
C20 C19 C18 C17 1.6(12) . . . . ?
C20 C21 C16 P1 -176.2(5) . . . . ?
C20 C21 C16 C17 0.7(8) . . . . ?
C6 C5 C4 C3 0.0 . . . . ?
C6 C1 C7 O1 163.5(5) . . . . ?
C6 C1 C7 C8 -12.3(7) . . . . ?
C5 C6 C1 C2 0.0 . . . . ?
C5 C6 C1 C7 -178.6(5) . . . . ?
C5 C4 C3 C2 0.0 . . . . ?
C4 C3 C2 C1 0.0 . . . . ?
C3 C2 C1 C6 0.0 . . . . ?
C3 C2 C1 C7 178.7(4) . . . . ?
C2 C1 C7 O1 -15.2(7) . . . . ?
C2 C1 C7 C8 169.1(4) . . . . ?
C1 C6 C5 C4 0.0 . . . . ?
C9 C8 C7 O1 -92.2(7) . . . . ?
C9 C8 C7 C1 83.8(6) . . . . ?
C9 C10 C11 C12 -0.3(11) . . . . ?
C9 C14 C13 C12 -0.5(12) . . . . ?
C13 C14 C9 C8 177.2(7) . . . . ?
C13 C14 C9 C10 -0.8(10) . . . . ?
C13 C12 C11 C10 -0.9(11) . . . . ?
C7 C8 C9 C10 53.5(7) . . . . ?
C7 C8 C9 C14 -124.4(6) . . . . ?
C15 C12 C13 C14 -178.0(8) . . . . ?
C15 C12 C11 C10 178.5(7) . . . . ?
C22 P1 C8 F1 -63.5(4) . . . . ?
C22 P1 C8 C9 178.1(4) . . . . ?
C22 P1 C8 C7 53.8(4) . . . . ?
C22 P1 C16 C17 -124.0(5) . . . . ?
C22 P1 C16 C21 53.0(6) . . . . ?
C18 C19 C20 C21 -1.7(11) . . . . ?
C18 C17 C16 P1 176.4(6) . . . . ?
C18 C17 C16 C21 -0.8(9) . . . . ?
C27 C26 C25 C24 1.0(12) . . . . ?
C27 C22 C23 C24 1.9(11) . . . . ?
C23 C22 C27 C26 0.6(10) . . . . ?
C11 C10 C9 C8 -176.8(6) . . . . ?
C11 C10 C9 C14 1.2(10) . . . . ?
C11 C12 C13 C14 1.3(11) . . . . ?
C16 P1 C8 F1 51.8(4) . . . . ?
C16 P1 C8 C9 -66.6(4) . . . . ?
C16 P1 C8 C7 169.1(4) . . . . ?
C16 P1 C22 C27 116.1(5) . . . . ?
C16 P1 C22 C23 -64.4(6) . . . . ?
C16 C17 C18 C19 -0.4(11) . . . . ?
